data_7054162
loop_
_publ_author_name
'Loots, Leigh'
'Haynes, Delia A.'
'Roex, Tanya le'

_publ_section_title
;
 Synthesis and solid-state supramolecular chemistry of a series of
 pyridinium-derived zwitterions
;
_journal_issue 7
_journal_name_full 'New Journal of Chemistry'
_journal_page_first 2778
_journal_paper_doi 10.1039/c4nj00281d
_journal_volume 38
_journal_year 2014
_chemical_formula_moiety '2(C11 H10 N), C4 O4, C H4 O'
_chemical_formula_sum 'C27 H24 N2 O5'
_chemical_formula_weight 456.48
_chemical_melting_point 378
_chemical_name_common \6a
_chemical_name_systematic
;
bis(4-phenylpyridinium) carboxy-propynoate methanol solvate
;
_space_group_crystal_system monoclinic
_space_group_IT_number 14
_space_group_name_Hall '-P 2yn'
_space_group_name_H-M_alt 'P 1 21/n 1'
_symmetry_space_group_name_Hall '-P 2yn'
_symmetry_space_group_name_H-M 'P 1 21/n 1'
_atom_sites_solution_hydrogens mixed
_atom_sites_solution_primary direct
_atom_sites_solution_secondary difmap
_audit_creation_method SHELXL-2012
_cell_angle_alpha 90
_cell_angle_beta 110.560(6)
_cell_angle_gamma 90
_cell_formula_units_Z 4
_cell_length_a 16.831(7)
_cell_length_b 7.267(3)
_cell_length_c 20.065(8)
_cell_measurement_reflns_used 1950
_cell_measurement_temperature 100(2)
_cell_measurement_theta_max 26.73
_cell_measurement_theta_min 2.59
_cell_volume 2297.8(16)
_computing_cell_refinement 'SAINT (Bruker, 2012)'
_computing_data_collection 'APEX2 (Bruker, 2012)'
_computing_data_reduction 'SAINT (Bruker, 2012)'
_computing_molecular_graphics 'X-Seed (Barbour, 2001; Atwood & Barbour, 2003)'
_computing_structure_refinement 'SHELXL-2012 (Sheldrick, 2012)'
_computing_structure_solution 'SHELXL-2012 (Sheldrick, 2012)'
_diffrn_ambient_temperature 100(2)
_diffrn_measured_fraction_theta_full 0.999
_diffrn_measured_fraction_theta_max 0.977
_diffrn_measurement_device_type 'Bruker APEX CCD area -detector'
_diffrn_measurement_method \w
_diffrn_radiation_type MoK\a
_diffrn_radiation_wavelength 0.71073
_diffrn_reflns_av_R_equivalents 0.0535
_diffrn_reflns_av_unetI/netI 0.0716
_diffrn_reflns_Laue_measured_fraction_full 0.999
_diffrn_reflns_Laue_measured_fraction_max 0.977
_diffrn_reflns_limit_h_max 21
_diffrn_reflns_limit_h_min -9
_diffrn_reflns_limit_k_max 9
_diffrn_reflns_limit_k_min -9
_diffrn_reflns_limit_l_max 24
_diffrn_reflns_limit_l_min -25
_diffrn_reflns_number 13887
_diffrn_reflns_point_group_measured_fraction_full 0.999
_diffrn_reflns_point_group_measured_fraction_max 0.977
_diffrn_reflns_theta_full 25.242
_diffrn_reflns_theta_max 27.572
_diffrn_reflns_theta_min 1.957
_diffrn_source 'fine-focus sealed tube'
_diffrn_standards_number 0
_exptl_absorpt_coefficient_mu 0.092
_exptl_absorpt_correction_T_max 1.000
_exptl_absorpt_correction_T_min 0.9303
_exptl_absorpt_correction_type numerical
_exptl_absorpt_process_details 'SADABS, 2012'
_exptl_crystal_colour colourless
_exptl_crystal_density_diffrn 1.320
_exptl_crystal_description shard
_exptl_crystal_F_000 960
_exptl_crystal_size_max 0.352
_exptl_crystal_size_mid 0.200
_exptl_crystal_size_min 0.151
_refine_diff_density_max 0.285
_refine_diff_density_min -0.282
_refine_diff_density_rms 0.058
_refine_ls_extinction_method none
_refine_ls_goodness_of_fit_ref 0.976
_refine_ls_hydrogen_treatment mixed
_refine_ls_matrix_type full
_refine_ls_number_parameters 320
_refine_ls_number_reflns 5190
_refine_ls_number_restraints 0
_refine_ls_restrained_S_all 0.976
_refine_ls_R_factor_all 0.1013
_refine_ls_R_factor_gt 0.0532
_refine_ls_shift/su_max 0.000
_refine_ls_shift/su_mean 0.000
_refine_ls_structure_factor_coef Fsqd
_refine_ls_weighting_details
;
 w=1/[\s^2^(Fo^2^)+(0.0625P)^2^]
 where P=(Fo^2^+2Fc^2^)/3
;
_refine_ls_weighting_scheme calc
_refine_ls_wR_factor_gt 0.1166
_refine_ls_wR_factor_ref 0.1408
_reflns_Friedel_coverage 0.000
_reflns_number_gt 3043
_reflns_number_total 5190
_reflns_threshold_expression 'I > 2\s(I)'
_cod_data_source_file c4nj00281d2.cif
_cod_data_source_block 6a
_cod_depositor_comments 'Adding full bibliography for 7054154--7054163.cif.'
_cod_database_code 7054162
_shelx_space_group_comment
;
The symmetry employed for this shelxl refinement is uniquely defined
by the following loop, which should always be used as a source of
symmetry information in preference to the above space-group names.
They are only intended as comments.
;
_shelx_estimated_absorpt_t_min 0.968
_shelx_estimated_absorpt_t_max 0.986
_shelxl_version_number 2012-9

loop_
_space_group_symop_operation_xyz
'x, y, z'
'-x+1/2, y+1/2, -z+1/2'
'-x, -y, -z'
'x-1/2, -y-1/2, z-1/2'

loop_
_atom_site_label
_atom_site_type_symbol
_atom_site_fract_x
_atom_site_fract_y
_atom_site_fract_z
_atom_site_U_iso_or_equiv
_atom_site_adp_type
_atom_site_occupancy
_atom_site_site_symmetry_order
_atom_site_calc_flag
_atom_site_refinement_flags_posn
_atom_site_refinement_flags_adp
N1B N 0.41375(11) 0.5571(2) 0.36306(9) 0.0201(4) Uani 1 1 d . .
C2B C 0.34684(13) 0.5908(3) 0.38265(11) 0.0215(5) Uani 1 1 d . .
H2B H 0.3556 0.6161 0.4312 0.026 Uiso 1 1 calc R U
C3B C 0.26523(12) 0.5892(3) 0.33340(10) 0.0197(5) Uani 1 1 d . .
H3B H 0.2183 0.6135 0.3479 0.024 Uiso 1 1 calc R U
C4B C 0.25240(12) 0.5519(3) 0.26228(10) 0.0166(4) Uani 1 1 d . .
C5B C 0.32389(12) 0.5174(3) 0.24360(11) 0.0197(5) Uani 1 1 d . .
H5B H 0.3174 0.4909 0.1956 0.024 Uiso 1 1 calc R U
C6B C 0.40339(13) 0.5222(3) 0.29522(11) 0.0216(5) Uani 1 1 d . .
H6B H 0.4518 0.5002 0.2824 0.026 Uiso 1 1 calc R U
C7B C 0.16554(12) 0.5512(3) 0.20738(10) 0.0174(4) Uani 1 1 d . .
C8B C 0.09565(13) 0.4962(3) 0.22459(11) 0.0219(5) Uani 1 1 d . .
H8B H 0.1034 0.4551 0.2714 0.026 Uiso 1 1 calc R U
O1A O 0.60453(8) 0.5962(2) 0.36200(7) 0.0270(4) Uani 1 1 d . .
O2A O 0.56646(9) 0.5591(2) 0.45742(7) 0.0269(4) Uani 1 1 d . .
O3A O 0.92226(9) 0.5675(2) 0.54680(7) 0.0263(4) Uani 1 1 d . .
O4A O 0.88422(9) 0.7807(2) 0.61045(8) 0.0306(4) Uani 1 1 d . .
C1A C 0.61898(12) 0.5906(3) 0.42678(11) 0.0200(5) Uani 1 1 d . .
C2A C 0.70764(13) 0.6215(3) 0.47538(11) 0.0193(5) Uani 1 1 d . .
C3A C 0.77944(13) 0.6412(3) 0.51401(10) 0.0196(5) Uani 1 1 d . .
C4A C 0.86915(13) 0.6659(3) 0.56125(11) 0.0200(5) Uani 1 1 d . .
C9B C 0.01473(13) 0.5014(3) 0.17334(11) 0.0275(5) Uani 1 1 d . .
H9B H -0.0326 0.4623 0.1851 0.033 Uiso 1 1 calc R U
C10B C 0.00264(14) 0.5631(3) 0.10530(12) 0.0290(5) Uani 1 1 d . .
H10B H -0.0530 0.5680 0.0707 0.035 Uiso 1 1 calc R U
C11B C 0.07150(13) 0.6176(3) 0.08748(11) 0.0249(5) Uani 1 1 d . .
H11B H 0.0632 0.6598 0.0407 0.030 Uiso 1 1 calc R U
C12B C 0.15263(13) 0.6104(3) 0.13816(10) 0.0215(5) Uani 1 1 d . .
H12B H 0.1998 0.6462 0.1256 0.026 Uiso 1 1 calc R U
N1C N 0.92249(11) 0.3616(2) 0.36884(9) 0.0197(4) Uani 1 1 d . .
C2C C 0.85482(12) 0.4089(3) 0.38614(11) 0.0197(5) Uani 1 1 d . .
H2C H 0.8627 0.4498 0.4330 0.024 Uiso 1 1 calc R U
C3C C 0.77384(13) 0.3983(3) 0.33597(10) 0.0193(5) Uani 1 1 d . .
H3C H 0.7263 0.4299 0.3487 0.023 Uiso 1 1 calc R U
C4C C 0.76176(12) 0.3416(3) 0.26682(10) 0.0179(4) Uani 1 1 d . .
C5C C 0.83379(12) 0.2908(3) 0.25139(10) 0.0184(4) Uani 1 1 d . .
H5C H 0.8280 0.2494 0.2050 0.022 Uiso 1 1 calc R U
C6C C 0.91301(13) 0.3010(3) 0.30366(10) 0.0202(5) Uani 1 1 d . .
H6C H 0.9615 0.2644 0.2932 0.024 Uiso 1 1 calc R U
C7C C 0.67639(12) 0.3394(3) 0.21016(10) 0.0179(4) Uani 1 1 d . .
C8C C 0.60409(12) 0.2990(3) 0.22673(11) 0.0214(5) Uani 1 1 d . .
H8C H 0.6093 0.2723 0.2744 0.026 Uiso 1 1 calc R U
C9C C 0.52458(13) 0.2982(3) 0.17315(11) 0.0261(5) Uani 1 1 d . .
H9C H 0.4756 0.2697 0.1844 0.031 Uiso 1 1 calc R U
C10C C 0.51632(14) 0.3384(3) 0.10378(12) 0.0272(5) Uani 1 1 d . .
H10C H 0.4619 0.3368 0.0674 0.033 Uiso 1 1 calc R U
C11C C 0.58742(14) 0.3812(3) 0.08706(11) 0.0258(5) Uani 1 1 d . .
H11C H 0.5816 0.4113 0.0395 0.031 Uiso 1 1 calc R U
C12C C 0.66726(13) 0.3799(3) 0.14008(11) 0.0225(5) Uani 1 1 d . .
H12C H 0.7160 0.4070 0.1283 0.027 Uiso 1 1 calc R U
O1D O 0.80710(11) 0.1192(2) 0.57715(9) 0.0391(5) Uani 1 1 d . .
C2D C 0.75466(16) 0.1273(3) 0.50541(13) 0.0476(7) Uani 1 1 d . .
H2D1 H 0.7258 0.2467 0.4956 0.071 Uiso 1 1 calc R U
H2D2 H 0.7124 0.0286 0.4952 0.071 Uiso 1 1 calc R U
H2D3 H 0.7891 0.1123 0.4753 0.071 Uiso 1 1 calc R U
H1 H 0.4773(19) 0.558(4) 0.4013(15) 0.072(9) Uiso 1 1 d . .
H2 H 0.9880(18) 0.381(4) 0.4048(14) 0.069(9) Uiso 1 1 d . .
H3 H 0.833(2) -0.004(5) 0.5887(16) 0.093(12) Uiso 1 1 d . .

loop_
_atom_site_aniso_label
_atom_site_aniso_U_11
_atom_site_aniso_U_22
_atom_site_aniso_U_33
_atom_site_aniso_U_23
_atom_site_aniso_U_13
_atom_site_aniso_U_12
N1B 0.0175(10) 0.0214(9) 0.0206(9) 0.0023(7) 0.0058(8) -0.0011(7)
C2B 0.0226(12) 0.0249(12) 0.0171(11) 0.0016(9) 0.0071(9) -0.0011(9)
C3B 0.0170(11) 0.0228(11) 0.0196(11) 0.0003(8) 0.0069(9) 0.0012(8)
C4B 0.0175(10) 0.0116(10) 0.0188(10) 0.0006(8) 0.0042(8) -0.0010(8)
C5B 0.0231(12) 0.0202(11) 0.0169(10) -0.0021(8) 0.0084(9) -0.0023(9)
C6B 0.0182(11) 0.0228(11) 0.0253(12) -0.0003(9) 0.0094(9) -0.0002(9)
C7B 0.0188(11) 0.0142(10) 0.0179(10) -0.0009(8) 0.0049(8) 0.0013(8)
C8B 0.0252(12) 0.0196(11) 0.0201(11) 0.0017(9) 0.0071(9) 0.0008(9)
O1A 0.0200(8) 0.0448(10) 0.0172(8) 0.0026(7) 0.0079(6) 0.0010(7)
O2A 0.0172(8) 0.0447(10) 0.0185(8) 0.0019(7) 0.0058(6) -0.0036(7)
O3A 0.0172(8) 0.0350(9) 0.0235(8) -0.0049(7) 0.0031(6) 0.0054(7)
O4A 0.0231(8) 0.0366(10) 0.0275(8) -0.0108(7) 0.0031(7) 0.0007(7)
C1A 0.0181(11) 0.0209(11) 0.0220(11) 0.0006(9) 0.0081(9) 0.0021(8)
C2A 0.0196(11) 0.0215(11) 0.0206(11) 0.0003(9) 0.0116(9) 0.0006(9)
C3A 0.0197(11) 0.0197(10) 0.0209(11) 0.0002(9) 0.0089(9) 0.0026(9)
C4A 0.0182(11) 0.0230(11) 0.0184(11) 0.0035(9) 0.0060(9) -0.0002(9)
C9B 0.0195(12) 0.0308(13) 0.0313(13) -0.0016(10) 0.0078(10) -0.0050(9)
C10B 0.0227(12) 0.0286(13) 0.0271(12) -0.0029(10) -0.0019(10) 0.0003(10)
C11B 0.0298(13) 0.0251(12) 0.0158(11) 0.0000(9) 0.0031(9) 0.0020(10)
C12B 0.0226(12) 0.0194(11) 0.0218(11) -0.0015(9) 0.0068(9) 0.0002(9)
N1C 0.0172(10) 0.0200(9) 0.0204(9) 0.0019(7) 0.0048(8) 0.0015(7)
C2C 0.0224(11) 0.0195(11) 0.0183(11) 0.0000(8) 0.0085(9) 0.0017(9)
C3C 0.0187(11) 0.0204(11) 0.0204(11) 0.0008(8) 0.0089(9) 0.0010(8)
C4C 0.0198(11) 0.0126(10) 0.0224(11) 0.0011(8) 0.0087(9) -0.0002(8)
C5C 0.0212(11) 0.0163(10) 0.0182(10) -0.0002(8) 0.0077(9) -0.0018(8)
C6C 0.0201(11) 0.0190(11) 0.0241(11) -0.0022(9) 0.0109(9) 0.0005(8)
C7C 0.0195(11) 0.0139(10) 0.0184(10) -0.0028(8) 0.0042(8) 0.0013(8)
C8C 0.0212(11) 0.0208(11) 0.0228(11) -0.0011(9) 0.0085(9) -0.0010(9)
C9C 0.0187(12) 0.0222(12) 0.0341(13) -0.0032(10) 0.0051(10) -0.0014(9)
C10C 0.0205(12) 0.0234(12) 0.0294(13) -0.0044(10) -0.0015(10) 0.0030(9)
C11C 0.0304(13) 0.0236(12) 0.0190(11) 0.0001(9) 0.0031(10) 0.0049(10)
C12C 0.0216(12) 0.0215(11) 0.0239(11) -0.0018(9) 0.0076(9) 0.0020(9)
O1D 0.0466(11) 0.0370(11) 0.0353(10) -0.0034(8) 0.0164(8) 0.0069(9)
C2D 0.0591(19) 0.0303(14) 0.0472(17) 0.0010(12) 0.0110(15) 0.0083(13)

loop_
_atom_type_symbol
_atom_type_description
_atom_type_scat_dispersion_real
_atom_type_scat_dispersion_imag
_atom_type_scat_source
C C 0.0033 0.0016 'International Tables Vol C Tables 4.2.6.8 and 6.1.1.4'
H H 0.0000 0.0000 'International Tables Vol C Tables 4.2.6.8 and 6.1.1.4'
N N 0.0061 0.0033 'International Tables Vol C Tables 4.2.6.8 and 6.1.1.4'
O O 0.0106 0.0060 'International Tables Vol C Tables 4.2.6.8 and 6.1.1.4'

loop_
_geom_angle_atom_site_label_1
_geom_angle_atom_site_label_2
_geom_angle_atom_site_label_3
_geom_angle
C6B N1B C2B 120.79(18)
C6B N1B H1 118.0(15)
C2B N1B H1 121.2(15)
N1B C2B C3B 121.0(2)
N1B C2B H2B 119.5
C3B C2B H2B 119.5
C2B C3B C4B 119.45(19)
C2B C3B H3B 120.3
C4B C3B H3B 120.3
C3B C4B C5B 118.01(18)
C3B C4B C7B 121.13(18)
C5B C4B C7B 120.85(18)
C6B C5B C4B 119.56(19)
C6B C5B H5B 120.2
C4B C5B H5B 120.2
N1B C6B C5B 121.13(19)
N1B C6B H6B 119.4
C5B C6B H6B 119.4
C8B C7B C12B 118.97(18)
C8B C7B C4B 120.75(18)
C12B C7B C4B 120.26(18)
C9B C8B C7B 120.1(2)
C9B C8B H8B 120.0
C7B C8B H8B 120.0
O1A C1A O2A 127.25(19)
O1A C1A C2A 117.81(18)
O2A C1A C2A 114.93(18)
C3A C2A C1A 178.1(2)
C2A C3A C4A 179.2(2)
O4A C4A O3A 126.86(19)
O4A C4A C3A 117.66(18)
O3A C4A C3A 115.48(18)
C10B C9B C8B 120.4(2)
C10B C9B H9B 119.8
C8B C9B H9B 119.8
C9B C10B C11B 120.1(2)
C9B C10B H10B 120.0
C11B C10B H10B 120.0
C10B C11B C12B 119.8(2)
C10B C11B H11B 120.1
C12B C11B H11B 120.1
C11B C12B C7B 120.6(2)
C11B C12B H12B 119.7
C7B C12B H12B 119.7
C6C N1C C2C 121.05(17)
C6C N1C H2 115.8(14)
C2C N1C H2 123.0(14)
N1C C2C C3C 120.30(19)
N1C C2C H2C 119.9
C3C C2C H2C 119.9
C2C C3C C4C 120.23(19)
C2C C3C H3C 119.9
C4C C3C H3C 119.9
C3C C4C C5C 117.59(18)
C3C C4C C7C 121.93(18)
C5C C4C C7C 120.45(19)
C6C C5C C4C 119.87(19)
C6C C5C H5C 120.1
C4C C5C H5C 120.1
N1C C6C C5C 120.92(19)
N1C C6C H6C 119.5
C5C C6C H6C 119.5
C12C C7C C8C 119.18(18)
C12C C7C C4C 120.31(19)
C8C C7C C4C 120.51(19)
C9C C8C C7C 119.8(2)
C9C C8C H8C 120.1
C7C C8C H8C 120.1
C10C C9C C8C 120.5(2)
C10C C9C H9C 119.8
C8C C9C H9C 119.8
C9C C10C C11C 120.09(19)
C9C C10C H10C 120.0
C11C C10C H10C 120.0
C10C C11C C12C 119.9(2)
C10C C11C H11C 120.1
C12C C11C H11C 120.1
C11C C12C C7C 120.6(2)
C11C C12C H12C 119.7
C7C C12C H12C 119.7
C2D O1D H3 110.4(18)
O1D C2D H2D1 109.5
O1D C2D H2D2 109.5
H2D1 C2D H2D2 109.5
O1D C2D H2D3 109.5
H2D1 C2D H2D3 109.5
H2D2 C2D H2D3 109.5

loop_
_geom_bond_atom_site_label_1
_geom_bond_atom_site_label_2
_geom_bond_distance
N1B C6B 1.335(3)
N1B C2B 1.339(3)
N1B H1 1.08(3)
C2B C3B 1.382(3)
C2B H2B 0.9500
C3B C4B 1.393(3)
C3B H3B 0.9500
C4B C5B 1.403(3)
C4B C7B 1.490(3)
C5B C6B 1.375(3)
C5B H5B 0.9500
C6B H6B 0.9500
C7B C8B 1.396(3)
C7B C12B 1.396(3)
C8B C9B 1.389(3)
C8B H8B 0.9500
O1A C1A 1.236(2)
O2A C1A 1.262(2)
O3A C4A 1.256(2)
O4A C4A 1.248(2)
C1A C2A 1.485(3)
C2A C3A 1.193(3)
C3A C4A 1.485(3)
C9B C10B 1.382(3)
C9B H9B 0.9500
C10B C11B 1.385(3)
C10B H10B 0.9500
C11B C12B 1.388(3)
C11B H11B 0.9500
C12B H12B 0.9500
N1C C6C 1.335(2)
N1C C2C 1.347(3)
N1C H2 1.09(3)
C2C C3C 1.383(3)
C2C H2C 0.9500
C3C C4C 1.392(3)
C3C H3C 0.9500
C4C C5C 1.402(3)
C4C C7C 1.487(3)
C5C C6C 1.379(3)
C5C H5C 0.9500
C6C H6C 0.9500
C7C C12C 1.391(3)
C7C C8C 1.401(3)
C8C C9C 1.392(3)
C8C H8C 0.9500
C9C C10C 1.381(3)
C9C H9C 0.9500
C10C C11C 1.387(3)
C10C H10C 0.9500
C11C C12C 1.391(3)
C11C H11C 0.9500
C12C H12C 0.9500
O1D C2D 1.401(3)
O1D H3 0.98(3)
C2D H2D1 0.9800
C2D H2D2 0.9800
C2D H2D3 0.9800

loop_
_geom_hbond_atom_site_label_D
_geom_hbond_atom_site_label_H
_geom_hbond_atom_site_label_A
_geom_hbond_distance_DH
_geom_hbond_distance_HA
_geom_hbond_distance_DA
_geom_hbond_angle_DHA
_geom_hbond_site_symmetry_A
C2B H2B O2A 0.95 2.51 3.213(3) 131.3 3_666
C3B H3B O1D 0.95 2.58 3.276(3) 130.1 3_666
C5B H5B O1D 0.95 2.46 3.399(3) 172.3 4_565
C6B H6B O1A 0.95 2.60 3.219(3) 123.0 .
C2C H2C O3A 0.95 2.31 3.231(3) 162.8 .
C3C H3C O1A 0.95 2.47 3.392(3) 162.8 .
C5C H5C O1A 0.95 2.33 3.148(3) 144.6 2_645
C6C H6C O4A 0.95 2.66 3.292(3) 124.7 3_766
N1B H1 O1A 1.08(3) 2.54(3) 3.231(3) 120.9(19) .
N1B H1 O2A 1.08(3) 1.53(3) 2.603(2) 178(3) .
N1C H2 O3A 1.09(3) 1.53(3) 2.618(2) 173(2) 3_766
N1C H2 O4A 1.09(3) 2.56(3) 3.298(3) 123.8(18) 3_766
O1D H3 O4A 0.98(3) 1.77(3) 2.752(2) 178(3) 1_545

loop_
_geom_torsion_atom_site_label_1
_geom_torsion_atom_site_label_2
_geom_torsion_atom_site_label_3
_geom_torsion_atom_site_label_4
_geom_torsion
C6B N1B C2B C3B 0.4(3)
N1B C2B C3B C4B 0.1(3)
C2B C3B C4B C5B -0.1(3)
C2B C3B C4B C7B -179.24(17)
C3B C4B C5B C6B -0.3(3)
C7B C4B C5B C6B 178.85(18)
C2B N1B C6B C5B -0.8(3)
C4B C5B C6B N1B 0.7(3)
C3B C4B C7B C8B -32.4(3)
C5B C4B C7B C8B 148.5(2)
C3B C4B C7B C12B 145.9(2)
C5B C4B C7B C12B -33.2(3)
C12B C7B C8B C9B -0.2(3)
C4B C7B C8B C9B 178.11(18)
C7B C8B C9B C10B -0.8(3)
C8B C9B C10B C11B 1.0(3)
C9B C10B C11B C12B -0.1(3)
C10B C11B C12B C7B -0.9(3)
C8B C7B C12B C11B 1.1(3)
C4B C7B C12B C11B -177.26(17)
C6C N1C C2C C3C -1.1(3)
N1C C2C C3C C4C -1.1(3)
C2C C3C C4C C5C 2.1(3)
C2C C3C C4C C7C -176.10(18)
C3C C4C C5C C6C -1.0(3)
C7C C4C C5C C6C 177.19(18)
C2C N1C C6C C5C 2.2(3)
C4C C5C C6C N1C -1.1(3)
C3C C4C C7C C12C 145.4(2)
C5C C4C C7C C12C -32.7(3)
C3C C4C C7C C8C -33.8(3)
C5C C4C C7C C8C 148.1(2)
C12C C7C C8C C9C 0.6(3)
C4C C7C C8C C9C 179.79(18)
C7C C8C C9C C10C -0.5(3)
C8C C9C C10C C11C -0.4(3)
C9C C10C C11C C12C 1.3(3)
C10C C11C C12C C7C -1.2(3)
C8C C7C C12C C11C 0.3(3)
C4C C7C C12C C11C -178.92(18)
